data_7233741
loop_
_publ_author_name
'Virendra Kumar Rai'
'Masayoshi Nishiura'
'Masanori Takimoto'
'Zhaomin Hou'

_publ_section_title
;
 Substituent effect on the electroluminescence efficiency of
 amidinate-ligated bis(pyridylphenyl) iridium(III) complexes
;
_journal_name_full 'Journal of Materials Chemistry C'
_journal_page_first 5317
_journal_page_last 5326
_journal_paper_doi 10.1039/C3TC32553A
_journal_volume 2
_journal_year 2014
_chemical_formula_moiety 'C37 H39 Ir N4'
_chemical_formula_sum 'C37 H39 Ir N4'
_chemical_formula_weight 731.92
_chemical_name_common '[(ppy)2Ir(tBuN)2CPh]'
_space_group_IT_number 33
_space_group_name_Hall 'P 2c -2n'
_space_group_name_H-M_alt 'P n a 21'
_symmetry_cell_setting orthorhombic
_symmetry_space_group_name_H-M 'P n a 21'
_atom_sites_solution_hydrogens no-ref
_atom_sites_solution_primary direct
_atom_sites_solution_secondary difmap
_cell_angle_alpha 90.00
_cell_angle_beta 90.00
_cell_angle_gamma 90.00
_cell_formula_units_Z 4
_cell_length_a 11.3066(15)
_cell_length_b 32.677(4)
_cell_length_c 8.6138(12)
_cell_measurement_reflns_used 456
_cell_measurement_temperature 173(2)
_cell_measurement_theta_max 25
_cell_measurement_theta_min 2
_cell_volume 3182.5(7)
_computing_cell_refinement 'Bruker SMART'
_computing_data_collection 'Bruker SMART'
_computing_data_reduction 'Bruker SHELXTL'
_computing_molecular_graphics 'Bruker SHELXTL'
_computing_publication_material 'Bruker SHELXTL'
_computing_structure_refinement 'SHELXL-97 (Sheldrick, 1997)'
_computing_structure_solution 'SHELXS-97 (Sheldrick, 1990)'
_diffrn_ambient_temperature 173(2)
_diffrn_measured_fraction_theta_full 0.997
_diffrn_measured_fraction_theta_max 0.997
_diffrn_measurement_device_type 'CCD area detector'
_diffrn_measurement_method 'phi and omega scans'
_diffrn_radiation_monochromator graphite
_diffrn_radiation_source 'fine-focus sealed tube'
_diffrn_radiation_type MoK\a
_diffrn_radiation_wavelength 0.71073
_diffrn_reflns_av_R_equivalents 0.0457
_diffrn_reflns_av_sigmaI/netI 0.0460
_diffrn_reflns_limit_h_max 12
_diffrn_reflns_limit_h_min -13
_diffrn_reflns_limit_k_max 36
_diffrn_reflns_limit_k_min -38
_diffrn_reflns_limit_l_max 7
_diffrn_reflns_limit_l_min -10
_diffrn_reflns_number 15868
_diffrn_reflns_theta_full 25.07
_diffrn_reflns_theta_max 25.07
_diffrn_reflns_theta_min 1.91
_exptl_absorpt_coefficient_mu 4.227
_exptl_absorpt_correction_T_max 0.4853
_exptl_absorpt_correction_T_min 0.2827
_exptl_absorpt_correction_type multi-scan
_exptl_absorpt_process_details SADABS
_exptl_crystal_density_diffrn 1.528
_exptl_crystal_density_method 'not measured'
_exptl_crystal_F_000 1464
_exptl_crystal_size_max 0.40
_exptl_crystal_size_mid 0.30
_exptl_crystal_size_min 0.20
_refine_diff_density_max 1.519
_refine_diff_density_min -1.055
_refine_diff_density_rms 0.094
_refine_ls_abs_structure_details 'Flack H D (1983), Acta Cryst. A39, 876-881'
_refine_ls_abs_structure_Flack -0.009(8)
_refine_ls_extinction_method none
_refine_ls_goodness_of_fit_ref 1.018
_refine_ls_hydrogen_treatment none
_refine_ls_matrix_type full
_refine_ls_number_parameters 385
_refine_ls_number_reflns 4840
_refine_ls_number_restraints 1
_refine_ls_restrained_S_all 1.018
_refine_ls_R_factor_all 0.0367
_refine_ls_R_factor_gt 0.0296
_refine_ls_shift/su_max 0.004
_refine_ls_shift/su_mean 0.000
_refine_ls_structure_factor_coef Fsqd
_refine_ls_weighting_details 'calc w=1/[\s^2^(Fo^2^)+(0.0300P)^2^+0.0000P] where P=(Fo^2^+2Fc^2^)/3'
_refine_ls_weighting_scheme calc
_refine_ls_wR_factor_gt 0.0599
_refine_ls_wR_factor_ref 0.0617
_reflns_number_gt 4234
_reflns_number_total 4840
_reflns_threshold_expression >2sigma(I)
_cod_data_source_file 1000001.cif
_cod_data_source_block PCOD1000001
_cod_original_sg_symbol_H-M Pna2(1)
_cod_database_code 7233741

loop_
_symmetry_equiv_pos_as_xyz
'x, y, z'
'-x, -y, z+1/2'
'x+1/2, -y+1/2, z'
'-x+1/2, y+1/2, z+1/2'

loop_
_atom_site_label
_atom_site_type_symbol
_atom_site_fract_x
_atom_site_fract_y
_atom_site_fract_z
_atom_site_U_iso_or_equiv
_atom_site_adp_type
_atom_site_occupancy
_atom_site_symmetry_multiplicity
_atom_site_calc_flag
_atom_site_refinement_flags
_atom_site_disorder_assembly
_atom_site_disorder_group
Ir1 Ir 0.888754(15) 0.641699(5) 0.21289(5) 0.01879(7) Uani 1 1 d . . .
N1 N 0.7429(4) 0.66678(14) 0.1090(6) 0.0169(11) Uani 1 1 d . . .
N2 N 1.0402(4) 0.62143(15) 0.3186(6) 0.0219(12) Uani 1 1 d . . .
N3 N 0.8372(5) 0.57919(15) 0.1558(5) 0.0180(12) Uani 1 1 d . . .
N4 N 0.7722(4) 0.60799(14) 0.3682(5) 0.0162(11) Uani 1 1 d . . .
C1 C 0.9003(5) 0.69926(17) 0.2949(7) 0.0200(14) Uani 1 1 d . . .
C2 C 0.8080(5) 0.72521(16) 0.2457(6) 0.0169(16) Uani 1 1 d . . .
C3 C 0.7989(6) 0.76569(19) 0.2996(8) 0.0308(17) Uani 1 1 d . . .
H3 H 0.7360 0.7827 0.2651 0.037 Uiso 1 1 calc R . .
C4 C 0.8821(6) 0.7807(2) 0.4033(9) 0.0389(18) Uani 1 1 d . . .
H4 H 0.8754 0.8078 0.4420 0.047 Uiso 1 1 calc R . .
C5 C 0.9754(6) 0.7558(2) 0.4507(8) 0.0300(16) Uani 1 1 d . . .
H5 H 1.0340 0.7662 0.5193 0.036 Uiso 1 1 calc R . .
C6 C 0.9827(6) 0.71604(19) 0.3979(7) 0.0246(15) Uani 1 1 d . . .
H6 H 1.0462 0.6994 0.4329 0.030 Uiso 1 1 calc R . .
C7 C 0.7205(5) 0.70746(18) 0.1422(7) 0.0196(14) Uani 1 1 d . . .
C8 C 0.6204(5) 0.7261(2) 0.0814(8) 0.0310(16) Uani 1 1 d . . .
H8 H 0.6055 0.7541 0.1031 0.037 Uiso 1 1 calc R . .
C9 C 0.5429(6) 0.7046(2) -0.0092(8) 0.0341(17) Uani 1 1 d . . .
H9 H 0.4747 0.7177 -0.0502 0.041 Uiso 1 1 calc R . .
C10 C 0.5647(6) 0.6634(2) -0.0413(8) 0.0310(17) Uani 1 1 d . . .
H10 H 0.5114 0.6478 -0.1029 0.037 Uiso 1 1 calc R . .
C11 C 0.6666(6) 0.64571(19) 0.0194(7) 0.0216(14) Uani 1 1 d . . .
H11 H 0.6829 0.6178 -0.0031 0.026 Uiso 1 1 calc R . .
C12 C 1.0095(5) 0.65962(19) 0.0543(7) 0.0198(14) Uani 1 1 d . . .
C13 C 1.1269(5) 0.6495(2) 0.0891(9) 0.0268(16) Uani 1 1 d . . .
C14 C 1.2205(6) 0.6586(2) -0.0113(9) 0.0380(18) Uani 1 1 d . . .
H14 H 1.2992 0.6514 0.0157 0.046 Uiso 1 1 calc R . .
C15 C 1.1972(7) 0.6784(2) -0.1509(9) 0.044(2) Uani 1 1 d . . .
H15 H 1.2598 0.6845 -0.2208 0.053 Uiso 1 1 calc R . .
C16 C 0.9894(6) 0.68007(19) -0.0861(7) 0.0272(16) Uani 1 1 d . . .
H16 H 0.9111 0.6879 -0.1132 0.033 Uiso 1 1 calc R . .
C17 C 1.0825(6) 0.6891(2) -0.1872(8) 0.041(2) Uani 1 1 d . . .
H17 H 1.0666 0.7029 -0.2821 0.049 Uiso 1 1 calc R . .
C18 C 1.1426(5) 0.62816(19) 0.2407(8) 0.022(2) Uani 1 1 d . . .
C19 C 1.2496(6) 0.61588(19) 0.3036(9) 0.0355(18) Uani 1 1 d . . .
H19 H 1.3210 0.6205 0.2481 0.043 Uiso 1 1 calc R . .
C20 C 1.1483(6) 0.5905(2) 0.5242(9) 0.0387(19) Uani 1 1 d . . .
H20 H 1.1484 0.5781 0.6240 0.046 Uiso 1 1 calc R . .
C21 C 1.2524(6) 0.5972(2) 0.4451(10) 0.044(2) Uani 1 1 d . . .
H21 H 1.3256 0.5888 0.4888 0.053 Uiso 1 1 calc R . .
C22 C 1.0438(6) 0.6024(2) 0.4546(8) 0.0289(16) Uani 1 1 d . . .
H22 H 0.9714 0.5967 0.5062 0.035 Uiso 1 1 calc R . .
C23 C 0.7693(5) 0.57482(19) 0.2808(7) 0.0206(15) Uani 1 1 d . . .
C24 C 0.6976(5) 0.53686(18) 0.3141(7) 0.0224(14) Uani 1 1 d . . .
C25 C 0.7448(7) 0.5049(2) 0.4005(9) 0.0336(18) Uani 1 1 d . . .
H25 H 0.8221 0.5073 0.4428 0.040 Uiso 1 1 calc R . .
C26 C 0.6798(8) 0.4692(2) 0.4256(9) 0.046(2) Uani 1 1 d . . .
H26 H 0.7130 0.4476 0.4848 0.056 Uiso 1 1 calc R . .
C27 C 0.5838(5) 0.5327(2) 0.2555(7) 0.0298(18) Uani 1 1 d . . .
H27 H 0.5504 0.5542 0.1959 0.036 Uiso 1 1 calc R . .
C28 C 0.5177(7) 0.4974(2) 0.2829(8) 0.0388(19) Uani 1 1 d . . .
H28 H 0.4389 0.4953 0.2454 0.047 Uiso 1 1 calc R . .
C29 C 0.5673(7) 0.4654(2) 0.3648(10) 0.051(2) Uani 1 1 d . . .
H29 H 0.5242 0.4407 0.3792 0.061 Uiso 1 1 calc R . .
C30 C 0.7769(6) 0.5217(2) -0.0267(9) 0.0327(18) Uani 1 1 d . . .
H30A H 0.7472 0.5020 0.0497 0.049 Uiso 1 1 calc R . .
H30B H 0.8071 0.5069 -0.1176 0.049 Uiso 1 1 calc R . .
H30C H 0.7125 0.5399 -0.0587 0.049 Uiso 1 1 calc R . .
C31 C 0.8777(5) 0.54721(18) 0.0465(8) 0.0243(15) Uani 1 1 d . . .
C32 C 0.9675(6) 0.5188(2) 0.1270(8) 0.0389(19) Uani 1 1 d . . .
H32A H 1.0318 0.5352 0.1712 0.058 Uiso 1 1 calc R . .
H32B H 1.0000 0.4995 0.0509 0.058 Uiso 1 1 calc R . .
H32C H 0.9279 0.5036 0.2100 0.058 Uiso 1 1 calc R . .
C33 C 0.9401(6) 0.5695(2) -0.0862(8) 0.0343(17) Uani 1 1 d . . .
H33A H 0.8854 0.5890 -0.1339 0.051 Uiso 1 1 calc R . .
H33B H 0.9657 0.5495 -0.1642 0.051 Uiso 1 1 calc R . .
H33C H 1.0091 0.5841 -0.0457 0.051 Uiso 1 1 calc R . .
C34 C 0.7526(6) 0.6544(2) 0.5863(8) 0.0383(19) Uani 1 1 d . . .
H34A H 0.8306 0.6458 0.6237 0.057 Uiso 1 1 calc R . .
H34B H 0.7033 0.6624 0.6748 0.057 Uiso 1 1 calc R . .
H34C H 0.7617 0.6778 0.5161 0.057 Uiso 1 1 calc R . .
C35 C 0.5732(7) 0.6338(2) 0.4355(10) 0.042(2) Uani 1 1 d . . .
H35A H 0.5858 0.6574 0.3676 0.063 Uiso 1 1 calc R . .
H35B H 0.5220 0.6416 0.5222 0.063 Uiso 1 1 calc R . .
H35C H 0.5356 0.6117 0.3763 0.063 Uiso 1 1 calc R . .
C36 C 0.6935(5) 0.6188(2) 0.4989(7) 0.0242(15) Uani 1 1 d . . .
C37 C 0.6730(7) 0.5846(2) 0.6140(9) 0.047(2) Uani 1 1 d . . .
H37A H 0.6235 0.5635 0.5662 0.071 Uiso 1 1 calc R . .
H37B H 0.6331 0.5955 0.7061 0.071 Uiso 1 1 calc R . .
H37C H 0.7491 0.5727 0.6443 0.071 Uiso 1 1 calc R . .

loop_
_atom_site_aniso_label
_atom_site_aniso_U_11
_atom_site_aniso_U_22
_atom_site_aniso_U_33
_atom_site_aniso_U_23
_atom_site_aniso_U_13
_atom_site_aniso_U_12
Ir1 0.01986(10) 0.01956(11) 0.01696(11) 0.0010(2) -0.0005(2) -0.00105(8)
N1 0.019(3) 0.015(3) 0.017(3) 0.008(2) -0.006(2) -0.003(2)
N2 0.019(3) 0.022(3) 0.026(3) 0.006(2) -0.007(2) 0.000(2)
N3 0.022(3) 0.014(3) 0.018(3) -0.0020(19) 0.000(2) 0.001(2)
N4 0.019(3) 0.020(3) 0.010(3) 0.002(2) -0.001(2) 0.000(2)
C1 0.030(4) 0.013(3) 0.016(4) 0.004(3) 0.006(3) 0.000(3)
C2 0.027(3) 0.018(3) 0.006(4) -0.002(2) 0.003(2) -0.003(2)
C3 0.035(4) 0.023(4) 0.034(4) 0.003(3) -0.003(3) 0.005(3)
C4 0.050(5) 0.025(4) 0.042(5) -0.004(3) -0.005(4) -0.003(3)
C5 0.040(4) 0.023(4) 0.026(4) -0.002(3) -0.004(3) -0.012(3)
C6 0.029(4) 0.023(4) 0.022(4) 0.007(3) -0.002(3) -0.002(3)
C7 0.023(3) 0.020(3) 0.016(3) 0.003(3) 0.005(2) 0.002(3)
C8 0.033(4) 0.027(4) 0.033(4) 0.002(3) -0.003(3) 0.005(3)
C9 0.028(4) 0.047(5) 0.027(4) 0.005(3) -0.003(3) 0.012(3)
C10 0.023(4) 0.047(5) 0.023(4) 0.000(4) 0.003(3) 0.000(3)
C11 0.022(3) 0.028(4) 0.015(3) 0.001(3) 0.004(3) 0.001(3)
C12 0.029(4) 0.023(4) 0.008(3) -0.008(3) 0.000(2) -0.011(3)
C13 0.019(4) 0.033(4) 0.028(4) -0.005(3) 0.010(3) -0.008(3)
C14 0.030(4) 0.049(5) 0.035(5) -0.004(4) 0.005(3) 0.000(3)
C15 0.046(5) 0.052(5) 0.036(5) -0.004(4) 0.015(4) -0.014(4)
C16 0.036(4) 0.029(4) 0.017(4) -0.001(3) 0.002(3) -0.005(3)
C17 0.048(5) 0.056(5) 0.020(4) 0.003(4) 0.001(3) -0.016(4)
C18 0.017(3) 0.022(3) 0.026(7) -0.006(3) -0.004(3) -0.008(2)
C19 0.027(4) 0.023(4) 0.057(5) 0.002(4) -0.001(3) 0.000(3)
C20 0.042(5) 0.031(4) 0.043(5) 0.011(3) -0.011(4) -0.006(3)
C21 0.025(4) 0.045(5) 0.063(6) 0.015(4) -0.016(4) 0.001(4)
C22 0.024(4) 0.028(4) 0.035(4) 0.005(3) -0.006(3) -0.002(3)
C23 0.016(3) 0.024(4) 0.022(3) 0.007(3) -0.004(3) -0.004(3)
C24 0.027(4) 0.018(3) 0.022(4) -0.001(3) 0.000(3) -0.003(3)
C25 0.035(4) 0.035(5) 0.031(5) 0.001(4) -0.003(4) -0.004(4)
C26 0.068(6) 0.028(4) 0.043(5) 0.012(4) 0.002(4) 0.001(4)
C27 0.026(4) 0.043(4) 0.020(4) -0.001(3) 0.001(2) -0.004(3)
C28 0.042(5) 0.041(5) 0.034(4) -0.007(4) 0.005(3) -0.021(4)
C29 0.059(5) 0.035(5) 0.058(6) 0.003(4) 0.008(4) -0.028(4)
C30 0.047(5) 0.022(4) 0.029(5) -0.014(3) 0.008(3) -0.006(3)
C31 0.026(4) 0.017(3) 0.030(4) -0.002(3) 0.001(3) -0.002(3)
C32 0.029(4) 0.038(4) 0.049(5) 0.001(4) 0.005(3) 0.016(3)
C33 0.042(4) 0.023(4) 0.038(5) -0.011(3) 0.011(3) -0.005(3)
C34 0.051(5) 0.037(4) 0.027(4) -0.010(3) 0.015(3) -0.011(4)
C35 0.041(5) 0.051(6) 0.035(5) -0.002(4) 0.006(4) 0.019(4)
C36 0.028(4) 0.025(4) 0.019(4) -0.001(3) 0.002(3) -0.003(3)
C37 0.067(6) 0.041(5) 0.034(5) 0.009(4) 0.014(4) -0.007(4)

loop_
_atom_type_symbol
_atom_type_description
_atom_type_scat_dispersion_real
_atom_type_scat_dispersion_imag
_atom_type_scat_source
C C 0.0033 0.0016 'International Tables Vol C Tables 4.2.6.8 and 6.1.1.4'
H H 0.0000 0.0000 'International Tables Vol C Tables 4.2.6.8 and 6.1.1.4'
N N 0.0061 0.0033 'International Tables Vol C Tables 4.2.6.8 and 6.1.1.4'
Ir Ir -1.4442 7.9887 'International Tables Vol C Tables 4.2.6.8 and 6.1.1.4'

loop_
_geom_angle_atom_site_label_1
_geom_angle_atom_site_label_2
_geom_angle_atom_site_label_3
_geom_angle
_geom_angle_site_symmetry_1
_geom_angle_site_symmetry_3
C1 Ir1 C12 85.6(2) . .
C1 Ir1 N1 80.3(2) . .
C12 Ir1 N1 97.6(2) . .
C1 Ir1 N2 95.3(2) . .
C12 Ir1 N2 80.2(2) . .
N1 Ir1 N2 175.23(19) . .
C1 Ir1 N4 107.2(2) . .
C12 Ir1 N4 166.5(2) . .
N1 Ir1 N4 89.04(18) . .
N2 Ir1 N4 94.00(19) . .
C1 Ir1 N3 166.3(2) . .
C12 Ir1 N3 107.5(2) . .
N1 Ir1 N3 93.50(18) . .
N2 Ir1 N3 91.20(19) . .
N4 Ir1 N3 60.20(17) . .
C11 N1 C7 119.5(5) . .
C11 N1 Ir1 124.2(4) . .
C7 N1 Ir1 116.2(4) . .
C22 N2 C18 119.1(5) . .
C22 N2 Ir1 124.7(4) . .
C18 N2 Ir1 116.2(4) . .
C23 N3 C31 128.2(5) . .
C23 N3 Ir1 94.1(4) . .
C31 N3 Ir1 136.3(4) . .
C23 N4 C36 128.1(5) . .
C23 N4 Ir1 94.6(4) . .
C36 N4 Ir1 135.3(4) . .
C6 C1 C2 116.6(5) . .
C6 C1 Ir1 129.2(5) . .
C2 C1 Ir1 114.1(4) . .
C3 C2 C1 121.4(5) . .
C3 C2 C7 121.9(5) . .
C1 C2 C7 116.7(5) . .
C4 C3 C2 119.7(6) . .
C3 C4 C5 119.8(7) . .
C6 C5 C4 119.9(6) . .
C5 C6 C1 122.6(6) . .
N1 C7 C8 119.6(6) . .
N1 C7 C2 112.7(5) . .
C8 C7 C2 127.7(6) . .
C9 C8 C7 120.9(6) . .
C8 C9 C10 119.7(6) . .
C11 C10 C9 118.1(7) . .
N1 C11 C10 122.3(6) . .
C16 C12 C13 116.8(6) . .
C16 C12 Ir1 127.8(5) . .
C13 C12 Ir1 115.3(5) . .
C14 C13 C12 122.2(7) . .
C14 C13 C18 123.5(6) . .
C12 C13 C18 114.2(5) . .
C15 C14 C13 119.4(7) . .
C17 C15 C14 119.5(7) . .
C17 C16 C12 121.1(7) . .
C15 C17 C16 120.9(7) . .
N2 C18 C19 120.4(6) . .
N2 C18 C13 114.1(5) . .
C19 C18 C13 125.5(6) . .
C21 C19 C18 119.9(7) . .
C21 C20 C22 118.2(7) . .
C19 C21 C20 119.5(7) . .
N2 C22 C20 122.7(7) . .
N4 C23 N3 111.1(5) . .
N4 C23 C24 125.4(6) . .
N3 C23 C24 123.5(6) . .
C27 C24 C25 118.4(6) . .
C27 C24 C23 120.6(6) . .
C25 C24 C23 120.9(6) . .
C24 C25 C26 120.6(7) . .
C29 C26 C25 120.2(7) . .
C24 C27 C28 121.1(6) . .
C29 C28 C27 119.7(7) . .
C28 C29 C26 119.9(7) . .
N3 C31 C33 106.4(5) . .
N3 C31 C32 110.1(5) . .
C33 C31 C32 108.6(6) . .
N3 C31 C30 114.4(5) . .
C33 C31 C30 107.0(6) . .
C32 C31 C30 110.1(5) . .
N4 C36 C37 114.5(5) . .
N4 C36 C34 107.0(5) . .
C37 C36 C34 107.7(6) . .
N4 C36 C35 109.6(5) . .
C37 C36 C35 109.3(6) . .
C34 C36 C35 108.5(6) . .

loop_
_geom_bond_atom_site_label_1
_geom_bond_atom_site_label_2
_geom_bond_distance
_geom_bond_site_symmetry_2
Ir1 C1 2.013(6) .
Ir1 C12 2.018(6) .
Ir1 N1 2.047(4) .
Ir1 N2 2.050(5) .
Ir1 N4 2.177(5) .
Ir1 N3 2.180(5) .
N1 C11 1.347(7) .
N1 C7 1.383(7) .
N2 C22 1.327(8) .
N2 C18 1.355(8) .
N3 C23 1.330(7) .
N3 C31 1.479(8) .
N4 C23 1.320(7) .
N4 C36 1.478(7) .
C1 C6 1.399(8) .
C1 C2 1.409(8) .
C2 C3 1.406(8) .
C2 C7 1.453(7) .
C3 C4 1.386(9) .
C4 C5 1.394(9) .
C5 C6 1.378(9) .
C7 C8 1.388(8) .
C8 C9 1.367(9) .
C9 C10 1.399(10) .
C10 C11 1.390(9) .
C12 C16 1.401(9) .
C12 C13 1.402(8) .
C13 C14 1.399(9) .
C13 C18 1.490(10) .
C14 C15 1.390(10) .
C15 C17 1.379(10) .
C16 C17 1.398(9) .
C18 C19 1.385(9) .
C19 C21 1.365(9) .
C20 C21 1.377(10) .
C20 C22 1.381(9) .
C23 C24 1.510(8) .
C24 C27 1.389(8) .
C24 C25 1.390(9) .
C25 C26 1.394(10) .
C26 C29 1.382(11) .
C27 C28 1.395(9) .
C28 C29 1.380(10) .
C30 C31 1.548(9) .
C31 C33 1.527(9) .
C31 C32 1.540(8) .
C34 C36 1.539(9) .
C35 C36 1.545(9) .
C36 C37 1.511(9) .
